data_2016660
loop_
_publ_author_name
'Li, Mingtian'
'Huang, Jun'
'Zhou, Xuan'
'Fang, Hua'
'Ding, Liyun'

_publ_section_title
;
 Two novel mixed-ligand complexes containing organosulfonate ligands
;
_journal_coeditor_code BG3074
_journal_issue 7
_journal_name_full 'Acta Crystallographica Section C'
_journal_page_first m250
_journal_page_last m253
_journal_paper_doi 10.1107/S0108270108016041
_journal_volume 64
_journal_year 2008
_chemical_formula_iupac '[Cu (C10 H8 N O3 S)2 (C11 H6 N2 O)2]'
_chemical_formula_moiety 'C42 H28 Cu N6 O8 S2'
_chemical_formula_sum 'C42 H28 Cu N6 O8 S2'
_chemical_formula_weight 872.36
_chemical_name_systematic
;
Bis(4-aminonaphthalene-1-sulfonato-\k<i>O</i>)bis(4,5-diazafluorene-9-
one-\k^2^N,N')copper(II)
;
_space_group_IT_number 61
_symmetry_cell_setting orthorhombic
_symmetry_space_group_name_Hall '-P 2ac 2ab'
_symmetry_space_group_name_H-M 'P b c a'
_atom_sites_solution_hydrogens geom
_atom_sites_solution_primary direct
_atom_sites_solution_secondary difmap
_audit_creation_method SHELXL-97
_cell_angle_alpha 90.00
_cell_angle_beta 90.00
_cell_angle_gamma 90.00
_cell_formula_units_Z 4
_cell_length_a 14.8903(13)
_cell_length_b 13.9907(12)
_cell_length_c 17.1961(15)
_cell_measurement_reflns_used 5691
_cell_measurement_temperature 273(2)
_cell_measurement_theta_max 28.16
_cell_measurement_theta_min 2.32
_cell_volume 3582.4(5)
_computing_cell_refinement 'SAINT (Bruker, 2000)'
_computing_data_collection 'SMART (Bruker, 2000)'
_computing_data_reduction 'SAINT (Bruker, 2000)'
_computing_molecular_graphics 'SHELXTL (Sheldrick, 2008)'
_computing_publication_material 'SHELXTL (Sheldrick, 2008)'
_computing_structure_refinement 'SHELXS97 (Sheldrick, 2008)'
_computing_structure_solution 'SHELXS97 (Sheldrick, 2008)'
_diffrn_ambient_temperature 273(2)
_diffrn_measured_fraction_theta_full 1.000
_diffrn_measured_fraction_theta_max 1.000
_diffrn_measurement_device_type 'Bruker SMART CCD area-detector'
_diffrn_measurement_method 'phi and omega scans'
_diffrn_radiation_monochromator graphite
_diffrn_radiation_source 'fine-focus sealed tube'
_diffrn_radiation_type MoK\a
_diffrn_radiation_wavelength 0.71073
_diffrn_reflns_av_R_equivalents 0.0281
_diffrn_reflns_av_sigmaI/netI 0.0204
_diffrn_reflns_limit_h_max 19
_diffrn_reflns_limit_h_min -19
_diffrn_reflns_limit_k_max 9
_diffrn_reflns_limit_k_min -18
_diffrn_reflns_limit_l_max 22
_diffrn_reflns_limit_l_min -22
_diffrn_reflns_number 22653
_diffrn_reflns_theta_full 28.00
_diffrn_reflns_theta_max 28.00
_diffrn_reflns_theta_min 2.32
_exptl_absorpt_coefficient_mu 0.795
_exptl_absorpt_correction_T_max 0.9247
_exptl_absorpt_correction_T_min 0.7014
_exptl_absorpt_correction_type multi-scan
_exptl_absorpt_process_details '(SADABS; Bruker, 2000)'
_exptl_crystal_colour red
_exptl_crystal_density_diffrn 1.617
_exptl_crystal_density_method 'not measured'
_exptl_crystal_description block
_exptl_crystal_F_000 1788
_exptl_crystal_size_max 0.48
_exptl_crystal_size_mid 0.14
_exptl_crystal_size_min 0.10
_refine_diff_density_max 0.323
_refine_diff_density_min -0.338
_refine_ls_extinction_method none
_refine_ls_goodness_of_fit_ref 1.017
_refine_ls_hydrogen_treatment mixed
_refine_ls_matrix_type full
_refine_ls_number_parameters 276
_refine_ls_number_reflns 4319
_refine_ls_number_restraints 0
_refine_ls_restrained_S_all 1.017
_refine_ls_R_factor_all 0.0457
_refine_ls_R_factor_gt 0.0332
_refine_ls_shift/su_max 0.001
_refine_ls_shift/su_mean 0.000
_refine_ls_structure_factor_coef Fsqd
_refine_ls_weighting_details 'calc w=1/[\s^2^(Fo^2^)+(0.0490P)^2^+1.8415P] where P=(Fo^2^+2Fc^2^)/3'
_refine_ls_weighting_scheme calc
_refine_ls_wR_factor_gt 0.0896
_refine_ls_wR_factor_ref 0.0981
_reflns_number_gt 3396
_reflns_number_total 4319
_reflns_threshold_expression I>2\s(I)
_cod_data_source_file bg3074.cif
_cod_data_source_block I
_cod_depositor_comments
;
The following automatic conversions were performed:
'_symmetry_cell_setting' value 'Orthorhombic' changed to 'orthorhombic'
according to '/home/saulius/struct/CIF-dictionaries/cif_core.dic'
dictionary named 'cif_core.dic' version 2.4.1 from
2010-06-29.

'_exptl_absorpt_correction_type' value 'Multi-Scan' changed
to 'multi-scan' according to
'/home/saulius/struct/CIF-dictionaries/cif_core.dic' dictionary named
'cif_core.dic' version 2.4.1 from 2010-06-29.

'_geom_angle_publ_flag'
value 'Y' changed to 'y' according to
'/home/saulius/struct/CIF-dictionaries/cif_core.dic' dictionary named
'cif_core.dic' version 2.4.1 from 2010-06-29.

Automatic conversion script
Id: cif_fix_enum 1527 2010-12-29 10:47:43Z saulius 

The following automatic conversions were performed:

'_symmetry_cell_setting' value 'Orthorhombic' changed to
'orthorhombic' according to
/home/saulius/struct/CIF-dictionaries/cif_core.dic dictionary named
'cif_core.dic' version 2.4.1 from
2010-06-29.

'_exptl_absorpt_correction_type' value 'Multi-Scan'
changed to 'multi-scan' according to
/home/saulius/struct/CIF-dictionaries/cif_core.dic dictionary named
'cif_core.dic' version 2.4.1 from
2010-06-29.

'_geom_angle_publ_flag' value 'Y' changed to 'y'
according to /home/saulius/struct/CIF-dictionaries/cif_core.dic
dictionary named 'cif_core.dic' version 2.4.1 from 2010-06-29.

Automatic conversion script
Id: cif_fix_values 1715 2011-07-08 13:25:40Z adriana 
;
_cod_database_code 2016660
_cod_database_fobs_code 2016660

loop_
_symmetry_equiv_pos_as_xyz
'x, y, z'
'-x+1/2, -y, z+1/2'
'-x, y+1/2, -z+1/2'
'x+1/2, -y+1/2, -z'
'-x, -y, -z'
'x-1/2, y, -z-1/2'
'x, -y-1/2, z-1/2'
'-x-1/2, y-1/2, z'

loop_
_atom_site_type_symbol
_atom_site_label
_atom_site_fract_x
_atom_site_fract_y
_atom_site_fract_z
_atom_site_U_iso_or_equiv
_atom_site_adp_type
_atom_site_calc_flag
_atom_site_refinement_flags
_atom_site_occupancy
Cu Cu1 1.0000 0.5000 0.0000 0.02860(10) Uani d S 1
O O1 0.68925(11) 0.59330(15) 0.23206(10) 0.0629(5) Uani d . 1
N N1 0.96807(10) 0.54735(10) 0.10539(8) 0.0276(3) Uani d . 1
O O2 0.99739(9) 0.36895(10) 0.04478(8) 0.0406(3) Uani d . 1
S S1 1.06197(4) 0.29337(4) 0.06827(3) 0.03833(14) Uani d . 1
O O4 1.01341(12) 0.21419(12) 0.10155(9) 0.0542(4) Uani d . 1
O O3 1.13417(12) 0.33040(13) 0.11557(8) 0.0579(4) Uani d . 1
C C1 1.02248(13) 0.57913(14) 0.16263(11) 0.0326(4) Uani d . 1
H H1 1.0842 0.5790 0.1542 0.039 Uiso calc R 1
N N2 0.82428(12) 0.48805(12) -0.00475(9) 0.0349(4) Uani d . 1
C C2 0.99023(13) 0.61194(15) 0.23350(11) 0.0353(4) Uani d . 1
H H2 1.0302 0.6335 0.2712 0.042 Uiso calc R 1
C C3 0.89890(14) 0.61275(14) 0.24836(11) 0.0360(4) Uani d . 1
H H3 0.8760 0.6350 0.2953 0.043 Uiso calc R 1
C C4 0.84334(12) 0.57898(14) 0.19026(11) 0.0322(4) Uani d . 1
C C5 0.88092(12) 0.54789(12) 0.12104(10) 0.0271(4) Uani d . 1
C C6 0.74341(14) 0.57185(15) 0.18272(12) 0.0395(5) Uani d . 1
C C7 0.72671(13) 0.53500(15) 0.10224(12) 0.0366(4) Uani d . 1
C C8 0.65022(15) 0.51719(17) 0.05963(15) 0.0479(5) Uani d . 1
H H8 0.5932 0.5273 0.0801 0.057 Uiso calc R 1
C C9 0.66251(17) 0.48351(17) -0.01527(15) 0.0511(6) Uani d . 1
H H9 0.6128 0.4696 -0.0460 0.061 Uiso calc R 1
C C10 0.74833(16) 0.47031(16) -0.04506(13) 0.0460(5) Uani d . 1
H H10 0.7538 0.4479 -0.0958 0.055 Uiso calc R 1
C C11 0.80964(13) 0.51960(13) 0.06691(11) 0.0307(4) Uani d . 1
C C12 1.11201(13) 0.25238(14) -0.01876(10) 0.0322(4) Uani d . 1
C C13 1.20308(14) 0.25618(15) -0.02659(12) 0.0377(4) Uani d . 1
H H13 1.2375 0.2784 0.0147 0.045 Uiso calc R 1
C C14 1.24610(14) 0.22754(15) -0.09498(13) 0.0411(5) Uani d . 1
H H14 1.3083 0.2314 -0.0986 0.049 Uiso calc R 1
C C15 1.19700(14) 0.19366(15) -0.15707(11) 0.0385(4) Uani d . 1
C C16 1.10140(13) 0.18284(13) -0.14930(10) 0.0332(4) Uani d . 1
C C17 1.05776(13) 0.21383(13) -0.07998(10) 0.0310(4) Uani d . 1
C C18 0.96347(15) 0.20465(15) -0.07562(12) 0.0398(4) Uani d . 1
H H18 0.9336 0.2253 -0.0312 0.048 Uiso calc R 1
C C19 0.91535(15) 0.16587(17) -0.13558(13) 0.0471(5) Uani d . 1
H H19 0.8533 0.1606 -0.1314 0.057 Uiso calc R 1
C C21 1.04882(16) 0.14207(15) -0.20935(12) 0.0435(5) Uani d . 1
H H21 1.0769 0.1202 -0.2543 0.052 Uiso calc R 1
C C20 0.95817(16) 0.13426(16) -0.20272(13) 0.0477(5) Uani d . 1
H H20 0.9248 0.1078 -0.2430 0.057 Uiso calc R 1
N N3 1.23830(17) 0.16708(19) -0.22550(13) 0.0567(6) Uani d . 1
H H3A 1.291(2) 0.191(2) -0.2297(17) 0.072(10) Uiso d . 1
H H3B 1.203(2) 0.162(3) -0.266(2) 0.101(12) Uiso d . 1

loop_
_atom_site_aniso_label
_atom_site_aniso_U_11
_atom_site_aniso_U_22
_atom_site_aniso_U_33
_atom_site_aniso_U_12
_atom_site_aniso_U_13
_atom_site_aniso_U_23
Cu1 0.03120(18) 0.03328(18) 0.02132(16) 0.00381(12) 0.00276(12) -0.00374(12)
O1 0.0393(9) 0.0925(14) 0.0568(10) 0.0050(9) 0.0213(8) -0.0047(9)
N1 0.0274(7) 0.0307(8) 0.0246(7) 0.0032(6) 0.0004(6) -0.0014(6)
O2 0.0520(9) 0.0354(7) 0.0343(7) 0.0071(6) 0.0098(6) -0.0002(6)
S1 0.0532(3) 0.0400(3) 0.0218(2) 0.0030(2) 0.0010(2) 0.00122(19)
O4 0.0783(12) 0.0497(9) 0.0345(8) -0.0012(8) 0.0085(8) 0.0149(7)
O3 0.0688(11) 0.0770(12) 0.0278(7) -0.0027(9) -0.0082(7) -0.0097(7)
C1 0.0282(9) 0.0397(10) 0.0298(9) 0.0032(8) -0.0020(7) -0.0013(8)
N2 0.0361(9) 0.0372(9) 0.0314(8) -0.0017(7) -0.0045(6) -0.0005(6)
C2 0.0388(11) 0.0406(11) 0.0264(9) 0.0023(8) -0.0061(7) -0.0026(8)
C3 0.0429(11) 0.0416(11) 0.0235(8) 0.0045(9) 0.0042(8) -0.0015(8)
C4 0.0315(9) 0.0347(10) 0.0304(9) 0.0031(8) 0.0054(7) 0.0011(7)
C5 0.0270(9) 0.0276(9) 0.0268(8) 0.0007(7) 0.0016(7) 0.0000(7)
C6 0.0331(10) 0.0452(12) 0.0402(10) 0.0021(8) 0.0088(8) 0.0040(9)
C7 0.0290(10) 0.0371(10) 0.0435(11) -0.0027(8) 0.0021(8) 0.0056(9)
C8 0.0305(10) 0.0500(13) 0.0630(15) -0.0049(9) -0.0030(10) 0.0104(11)
C9 0.0420(13) 0.0527(14) 0.0586(14) -0.0100(10) -0.0197(11) 0.0084(11)
C10 0.0506(13) 0.0471(12) 0.0403(11) -0.0055(10) -0.0139(10) 0.0002(10)
C11 0.0299(9) 0.0295(9) 0.0326(9) -0.0022(7) -0.0005(7) 0.0026(7)
C12 0.0391(10) 0.0312(9) 0.0261(8) 0.0055(8) -0.0016(7) 0.0008(7)
C13 0.0416(11) 0.0363(10) 0.0352(10) 0.0040(9) -0.0085(8) 0.0015(8)
C14 0.0341(10) 0.0431(11) 0.0460(12) 0.0052(8) 0.0019(9) 0.0039(9)
C15 0.0421(11) 0.0371(10) 0.0362(10) 0.0097(9) 0.0051(8) 0.0014(8)
C16 0.0411(10) 0.0302(9) 0.0282(9) 0.0050(8) 0.0008(8) 0.0011(7)
C17 0.0381(10) 0.0287(9) 0.0262(9) 0.0034(7) -0.0009(7) 0.0034(7)
C18 0.0399(11) 0.0446(11) 0.0348(10) -0.0002(9) 0.0019(9) 0.0014(9)
C19 0.0408(12) 0.0518(13) 0.0487(12) -0.0074(10) -0.0045(10) 0.0029(10)
C21 0.0577(14) 0.0401(11) 0.0328(10) 0.0049(10) -0.0024(9) -0.0069(8)
C20 0.0523(13) 0.0469(12) 0.0440(12) -0.0036(10) -0.0123(10) -0.0081(10)
N3 0.0491(13) 0.0760(15) 0.0451(12) 0.0077(12) 0.0129(10) -0.0122(11)

loop_
_atom_type_symbol
_atom_type_description
_atom_type_scat_dispersion_real
_atom_type_scat_dispersion_imag
_atom_type_scat_source
C C 0.0033 0.0016 'International Tables Vol C Tables 4.2.6.8 and 6.1.1.4'
H H 0.0000 0.0000 'International Tables Vol C Tables 4.2.6.8 and 6.1.1.4'
N N 0.0061 0.0033 'International Tables Vol C Tables 4.2.6.8 and 6.1.1.4'
O O 0.0106 0.0060 'International Tables Vol C Tables 4.2.6.8 and 6.1.1.4'
S S 0.1246 0.1234 'International Tables Vol C Tables 4.2.6.8 and 6.1.1.4'
Cu Cu 0.3201 1.2651 'International Tables Vol C Tables 4.2.6.8 and 6.1.1.4'

loop_
_geom_angle_atom_site_label_1
_geom_angle_atom_site_label_2
_geom_angle_atom_site_label_3
_geom_angle_site_symmetry_1
_geom_angle_site_symmetry_3
_geom_angle
_geom_angle_publ_flag
N1 Cu1 N1 5_765 . 180.00(8) ?
N1 Cu1 O2 5_765 5_765 87.11(6) ?
N1 Cu1 O2 . 5_765 92.89(6) ?
N1 Cu1 O2 5_765 . 92.89(6) y
N1 Cu1 O2 . . 87.11(6) y
O2 Cu1 O2 5_765 . 180.00(8) ?
N2 Cu1 O2 5_765 . 93.80(8) y
N1 Cu1 N1 5_765 . 180.00(8) ?
C5 N1 C1 . . 115.95(15) ?
C5 N1 Cu1 . . 114.92(12) ?
C1 N1 Cu1 . . 129.13(13) ?
S1 O2 Cu1 . . 138.50(9) ?
O4 S1 O3 . . 115.18(10) ?
O4 S1 O2 . . 109.29(10) ?
O3 S1 O2 . . 112.32(10) ?
O4 S1 C12 . . 107.36(10) ?
O3 S1 C12 . . 106.23(10) ?
O2 S1 C12 . . 105.88(8) ?
N1 C1 C2 . . 122.78(18) ?
N1 C1 H1 . . 118.6 ?
C2 C1 H1 . . 118.6 ?
C11 N2 C10 . . 113.61(18) ?
C3 C2 C1 . . 120.32(18) ?
C3 C2 H2 . . 119.8 ?
C1 C2 H2 . . 119.8 ?
C4 C3 C2 . . 116.90(17) ?
C4 C3 H3 . . 121.6 ?
C2 C3 H3 . . 121.6 ?
C3 C4 C5 . . 119.17(17) ?
C3 C4 C6 . . 132.93(18) ?
C5 C4 C6 . . 107.82(17) ?
N1 C5 C4 . . 124.87(17) ?
N1 C5 C11 . . 125.33(16) ?
C4 C5 C11 . . 109.75(16) ?
O1 C6 C4 . . 125.9(2) ?
O1 C6 C7 . . 128.6(2) ?
C4 C6 C7 . . 105.55(16) ?
C8 C7 C11 . . 118.2(2) ?
C8 C7 C6 . . 133.7(2) ?
C11 C7 C6 . . 108.00(17) ?
C7 C8 C9 . . 116.6(2) ?
C7 C8 H8 . . 121.7 ?
C9 C8 H8 . . 121.7 ?
C8 C9 C10 . . 120.7(2) ?
C8 C9 H9 . . 119.7 ?
C10 C9 H9 . . 119.7 ?
N2 C10 C9 . . 123.9(2) ?
N2 C10 H10 . . 118.1 ?
C9 C10 H10 . . 118.1 ?
N2 C11 C7 . . 127.03(18) ?
N2 C11 C5 . . 124.08(17) ?
C7 C11 C5 . . 108.84(17) ?
C13 C12 C17 . . 120.19(18) ?
C13 C12 S1 . . 119.35(15) ?
C17 C12 S1 . . 120.45(15) ?
C12 C13 C14 . . 121.84(19) ?
C12 C13 H13 . . 119.1 ?
C14 C13 H13 . . 119.1 ?
C15 C14 C13 . . 120.49(19) ?
C15 C14 H14 . . 119.8 ?
C13 C14 H14 . . 119.8 ?
C14 C15 N3 . . 121.2(2) ?
C14 C15 C16 . . 119.29(18) ?
N3 C15 C16 . . 119.5(2) ?
C21 C16 C17 . . 118.71(18) ?
C21 C16 C15 . . 121.47(18) ?
C17 C16 C15 . . 119.82(17) ?
C18 C17 C16 . . 118.04(17) ?
C18 C17 C12 . . 123.79(17) ?
C16 C17 C12 . . 118.17(17) ?
C19 C18 C17 . . 121.13(19) ?
C19 C18 H18 . . 119.4 ?
C17 C18 H18 . . 119.4 ?
C18 C19 C20 . . 120.8(2) ?
C18 C19 H19 . . 119.6 ?
C20 C19 H19 . . 119.6 ?
C20 C21 C16 . . 121.36(19) ?
C20 C21 H21 . . 119.3 ?
C16 C21 H21 . . 119.3 ?
C21 C20 C19 . . 120.0(2) ?
C21 C20 H20 . . 120.0 ?
C19 C20 H20 . . 120.0 ?
C15 N3 H3A . . 112(2) ?
C15 N3 H3B . . 116(2) ?
H3A N3 H3B . . 121(3) ?

loop_
_geom_bond_atom_site_label_1
_geom_bond_atom_site_label_2
_geom_bond_site_symmetry_2
_geom_bond_distance
_geom_bond_publ_flag
Cu1 N1 5_765 1.9872(14) ?
Cu1 N1 . 1.9872(14) y
Cu1 O2 5_765 1.9890(14) ?
Cu1 O2 . 1.9890(14) y
Cu1 N2 . 2.6231(18) y
Cu1 N2 5_765 2.6231(18) y
O1 C6 . 1.209(2) ?
N1 C5 . 1.325(2) ?
N1 C1 . 1.350(2) ?
O2 S1 . 1.4853(15) y
S1 O4 . 1.4413(16) y
S1 O3 . 1.4442(17) y
S1 C12 . 1.7674(19) y
C1 C2 . 1.388(3) ?
C1 H1 . 0.9300 ?
N2 C11 . 1.327(2) ?
N2 C10 . 1.349(3) ?
C2 C3 . 1.384(3) ?
C2 H2 . 0.9300 ?
C3 C4 . 1.380(3) ?
C3 H3 . 0.9300 ?
C4 C5 . 1.385(2) ?
C4 C6 . 1.497(3) ?
C5 C11 . 1.466(2) ?
C6 C7 . 1.498(3) ?
C7 C8 . 1.377(3) ?
C7 C11 . 1.393(3) ?
C8 C9 . 1.384(4) ?
C8 H8 . 0.9300 ?
C9 C10 . 1.389(4) ?
C9 H9 . 0.9300 ?
C10 H10 . 0.9300 ?
C12 C13 . 1.364(3) ?
C12 C17 . 1.432(3) ?
C13 C14 . 1.398(3) ?
C13 H13 . 0.9300 ?
C14 C15 . 1.378(3) ?
C14 H14 . 0.9300 ?
C15 N3 . 1.379(3) y
C15 C16 . 1.438(3) ?
C16 C21 . 1.416(3) ?
C16 C17 . 1.425(2) ?
C17 C18 . 1.412(3) ?
C18 C19 . 1.368(3) ?
C18 H18 . 0.9300 ?
C19 C20 . 1.391(3) ?
C19 H19 . 0.9300 ?
C21 C20 . 1.359(3) ?
C21 H21 . 0.9300 ?
C20 H20 . 0.9300 ?
N3 H3A . 0.86(3) ?
N3 H3B . 0.87(4) ?

loop_
_geom_hbond_atom_site_label_D
_geom_hbond_atom_site_label_H
_geom_hbond_atom_site_label_A
_geom_hbond_site_symmetry_A
_geom_hbond_distance_DH
_geom_hbond_distance_HA
_geom_hbond_distance_DA
_geom_hbond_angle_DHA
_geom_hbond_publ_flag
N3 H3B O3 7_565 0.87(4) 2.28(4) 3.142(3) 168(3) y

loop_
_geom_torsion_atom_site_label_1
_geom_torsion_atom_site_label_2
_geom_torsion_atom_site_label_3
_geom_torsion_atom_site_label_4
_geom_torsion_site_symmetry_1
_geom_torsion
O2 Cu1 N1 C5 5_765 94.52(13)
O2 Cu1 N1 C5 . -85.48(13)
O2 Cu1 N1 C1 5_765 -85.21(16)
O2 Cu1 N1 C1 . 94.79(16)
N1 Cu1 O2 S1 5_765 74.04(14)
N1 Cu1 O2 S1 . -105.96(14)
Cu1 O2 S1 O4 . 176.95(13)
Cu1 O2 S1 O3 . 47.83(16)
Cu1 O2 S1 C12 . -67.70(15)
C5 N1 C1 C2 . -0.9(3)
Cu1 N1 C1 C2 . 178.80(14)
N1 C1 C2 C3 . 0.3(3)
C1 C2 C3 C4 . 0.6(3)
C2 C3 C4 C5 . -0.9(3)
C2 C3 C4 C6 . -177.2(2)
C1 N1 C5 C4 . 0.6(3)
Cu1 N1 C5 C4 . -179.15(14)
C1 N1 C5 C11 . 177.92(17)
Cu1 N1 C5 C11 . -1.8(2)
C3 C4 C5 N1 . 0.3(3)
C6 C4 C5 N1 . 177.48(17)
C3 C4 C5 C11 . -177.38(16)
C6 C4 C5 C11 . -0.2(2)
C3 C4 C6 O1 . -3.2(4)
C5 C4 C6 O1 . -179.8(2)
C3 C4 C6 C7 . 175.9(2)
C5 C4 C6 C7 . -0.8(2)
O1 C6 C7 C8 . 2.2(4)
C4 C6 C7 C8 . -176.8(2)
O1 C6 C7 C11 . -179.5(2)
C4 C6 C7 C11 . 1.5(2)
C11 C7 C8 C9 . 1.1(3)
C6 C7 C8 C9 . 179.2(2)
C7 C8 C9 C10 . -1.0(3)
C11 N2 C10 C9 . 0.0(3)
C8 C9 C10 N2 . 0.4(4)
C10 N2 C11 C7 . 0.1(3)
C10 N2 C11 C5 . -177.22(18)
C8 C7 C11 N2 . -0.7(3)
C6 C7 C11 N2 . -179.29(18)
C8 C7 C11 C5 . 176.97(18)
C6 C7 C11 C5 . -1.6(2)
N1 C5 C11 N2 . 1.3(3)
C4 C5 C11 N2 . 178.91(17)
N1 C5 C11 C7 . -176.49(17)
C4 C5 C11 C7 . 1.2(2)
O4 S1 C12 C13 . -120.46(17)
O3 S1 C12 C13 . 3.27(19)
O2 S1 C12 C13 . 122.88(17)
O4 S1 C12 C17 . 58.35(17)
O3 S1 C12 C17 . -177.92(15)
O2 S1 C12 C17 . -58.31(17)
C17 C12 C13 C14 . 3.2(3)
S1 C12 C13 C14 . -177.99(16)
C12 C13 C14 C15 . -0.4(3)
C13 C14 C15 N3 . 178.6(2)
C13 C14 C15 C16 . -3.5(3)
C14 C15 C16 C21 . -175.49(19)
N3 C15 C16 C21 . 2.4(3)
C14 C15 C16 C17 . 4.7(3)
N3 C15 C16 C17 . -177.40(19)
C21 C16 C17 C18 . -1.7(3)
C15 C16 C17 C18 . 178.08(18)
C21 C16 C17 C12 . 178.21(17)
C15 C16 C17 C12 . -2.0(3)
C13 C12 C17 C18 . 178.02(19)
S1 C12 C17 C18 . -0.8(3)
C13 C12 C17 C16 . -1.9(3)
S1 C12 C17 C16 . 179.28(13)
C16 C17 C18 C19 . 1.0(3)
C12 C17 C18 C19 . -179.0(2)
C17 C18 C19 C20 . 0.0(3)
C17 C16 C21 C20 . 1.6(3)
C15 C16 C21 C20 . -178.2(2)
C16 C21 C20 C19 . -0.6(3)
C18 C19 C20 C21 . -0.2(4)
